data_4330203
loop_
_publ_author_name
'Evgeny V. Tretyakov'
'Svyatoslav E. Tolstikov'
'Anastasiya O. Suvorova'
'Aleksey V. Polushkin'
'Galina V. Romanenko'
'Artem S. Bogomyakov'
'Sergey L. Veber'
'Matvey V. Fedin'
'Dmitry V. Stass'
'Edward Reijerse'
'Wolfgang Lubitz'
'Ekaterina M. Zueva'
'Victor I. Ovcharenko'

_publ_section_title
;
 Crucial Role of Paramagnetic Ligands for Magnetostructural Anomalies in
 "Breathing Crystals"
;
_journal_name_full 'Inorganic Chemistry'
_journal_page_first 9385
_journal_page_last 9394
_journal_paper_doi 10.1021/ic301149e
_journal_volume 51
_journal_year 2012
_chemical_formula_sum 'C22 H25 Cu F12 N3 O5'
_chemical_formula_weight 702.99
_chemical_name_systematic
; 
 ? 
;
_space_group_IT_number 2
_symmetry_cell_setting triclinic
_symmetry_space_group_name_Hall '-P 1'
_symmetry_space_group_name_H-M 'P -1'
_atom_sites_solution_hydrogens geom
_atom_sites_solution_primary direct
_atom_sites_solution_secondary difmap
_audit_creation_method SHELXL-97
_cell_angle_alpha 65.184(8)
_cell_angle_beta 76.552(9)
_cell_angle_gamma 88.442(8)
_cell_formula_units_Z 2
_cell_length_a 11.393(5)
_cell_length_b 11.850(5)
_cell_length_c 12.397(6)
_cell_measurement_reflns_used 2311
_cell_measurement_temperature 150(2)
_cell_measurement_theta_max 21.72
_cell_measurement_theta_min 2.28
_cell_volume 1472.8(12)
_computing_cell_refinement 'Bruker SAINT'
_computing_data_collection 'Bruker APEX2'
_computing_data_reduction 'Bruker SAINT'
_computing_molecular_graphics 'Bruker SHELXTL'
_computing_publication_material 'Bruker SHELXTL'
_computing_structure_refinement 'SHELXL-97 (Sheldrick, 1997)'
_computing_structure_solution 'SHELXS-97 (Sheldrick, 1990)'
_diffrn_ambient_temperature 150(2)
_diffrn_measured_fraction_theta_full 0.951
_diffrn_measured_fraction_theta_max 0.951
_diffrn_measurement_device_type 'Bruker APEX-II CCD'
_diffrn_measurement_method '\f and \w scans'
_diffrn_radiation_monochromator graphite
_diffrn_radiation_source 'fine-focus sealed tube'
_diffrn_radiation_type MoK\a
_diffrn_radiation_wavelength 0.71073
_diffrn_reflns_av_R_equivalents 0.1269
_diffrn_reflns_av_sigmaI/netI 0.2552
_diffrn_reflns_limit_h_max 15
_diffrn_reflns_limit_h_min -15
_diffrn_reflns_limit_k_max 15
_diffrn_reflns_limit_k_min -16
_diffrn_reflns_limit_l_max 16
_diffrn_reflns_limit_l_min -16
_diffrn_reflns_number 22653
_diffrn_reflns_theta_full 28.98
_diffrn_reflns_theta_max 28.98
_diffrn_reflns_theta_min 1.84
_diffrn_standards_number 0
_exptl_absorpt_coefficient_mu 0.854
_exptl_absorpt_correction_T_max 0.6915
_exptl_absorpt_correction_T_min 0.3519
_exptl_absorpt_correction_type multi-scan
_exptl_crystal_colour purple
_exptl_crystal_density_diffrn 1.585
_exptl_crystal_description plate
_exptl_crystal_F_000 710
_exptl_crystal_size_max 0.16
_exptl_crystal_size_mid 0.10
_exptl_crystal_size_min 0.005
_refine_diff_density_max 1.694
_refine_diff_density_min -0.589
_refine_diff_density_rms 0.133
_refine_ls_extinction_coef 0.0050(12)
_refine_ls_extinction_expression Fc^*^=kFc[1+0.001xFc^2^\l^3^/sin(2\q)]^-1/4^
_refine_ls_extinction_method SHELXL
_refine_ls_goodness_of_fit_ref 0.899
_refine_ls_hydrogen_treatment constr
_refine_ls_matrix_type full
_refine_ls_number_parameters 455
_refine_ls_number_reflns 7442
_refine_ls_number_restraints 3
_refine_ls_restrained_S_all 0.901
_refine_ls_R_factor_all 0.2079
_refine_ls_R_factor_gt 0.0717
_refine_ls_shift/su_max 0.002
_refine_ls_shift/su_mean 0.000
_refine_ls_structure_factor_coef Fsqd
_refine_ls_weighting_details 'calc w=1/[\s^2^(Fo^2^)+(0.0908P)^2^+0.0000P] where P=(Fo^2^+2Fc^2^)/3'
_refine_ls_weighting_scheme calc
_refine_ls_wR_factor_gt 0.1735
_refine_ls_wR_factor_ref 0.2129
_reflns_number_gt 2771
_reflns_number_total 7442
_reflns_threshold_expression >2sigma(I)
_cod_data_source_file ic301149e_si_002_19.cif
_cod_data_source_block 647bs
_cod_original_cell_volume 1472.8(11)
_cod_database_code 4330203

loop_
_symmetry_equiv_pos_as_xyz
'x, y, z'
'-x, -y, -z'

loop_
_atom_site_label
_atom_site_type_symbol
_atom_site_fract_x
_atom_site_fract_y
_atom_site_fract_z
_atom_site_U_iso_or_equiv
_atom_site_adp_type
_atom_site_occupancy
_atom_site_symmetry_multiplicity
_atom_site_calc_flag
_atom_site_refinement_flags
Cu1 Cu 0.0000 0.0000 0.0000 0.0271(3) Uani 1 2 d S
O1 O -0.1552(3) -0.0134(4) 0.1100(3) 0.0302(10) Uani 1 1 d .
C1 C -0.3222(6) 0.0249(8) 0.2324(8) 0.046(2) Uani 1 1 d .
F1 F -0.3676(4) 0.1060(5) 0.1430(5) 0.0853(17) Uani 1 1 d .
F2 F -0.361(3) 0.046(4) 0.342(3) 0.058(7) Uani 0.50 1 d P
F2A F -0.357(3) 0.065(3) 0.307(3) 0.060(8) Uani 0.50 1 d P
F3 F -0.379(2) -0.085(3) 0.251(3) 0.055(6) Uani 0.50 1 d P
F3A F -0.373(2) -0.087(2) 0.284(2) 0.060(8) Uani 0.50 1 d P
C2 C -0.1839(5) 0.0282(6) 0.1861(6) 0.0352(17) Uani 1 1 d .
C3 C -0.1119(5) 0.0720(6) 0.2395(5) 0.0334(16) Uani 1 1 d .
H3A H -0.1501 0.0998 0.2998 0.040 Uiso 1 1 calc R
C4 C 0.0131(5) 0.0766(6) 0.2078(6) 0.0328(15) Uani 1 1 d .
C5 C 0.0836(6) 0.1379(8) 0.2655(7) 0.047(2) Uani 1 1 d .
F6A F 0.144(2) 0.057(2) 0.335(3) 0.081(8) Uani 0.50 1 d P
F4A F 0.171(2) 0.233(2) 0.173(3) 0.061(5) Uani 0.50 1 d P
F5 F 0.017(2) 0.182(3) 0.348(2) 0.090(10) Uani 0.50 1 d P
F5A F 0.016(2) 0.2035(18) 0.309(2) 0.051(5) Uani 0.50 1 d P
F6 F 0.123(3) 0.049(3) 0.356(3) 0.148(14) Uani 0.50 1 d P
F4 F 0.172(3) 0.204(3) 0.200(3) 0.150(15) Uani 0.50 1 d P
O2 O 0.0812(3) 0.0400(4) 0.1373(4) 0.0320(10) Uani 1 1 d .
Cu2 Cu -0.5000 -0.5000 0.5000 0.0289(3) Uani 1 2 d S
O3 O -0.5965(3) -0.3538(4) 0.4603(4) 0.0319(10) Uani 1 1 d .
C6 C -0.6652(6) -0.1605(7) 0.4409(7) 0.0411(18) Uani 1 1 d .
F7 F -0.7789(3) -0.1945(4) 0.5090(4) 0.0699(14) Uani 1 1 d .
F8 F -0.6703(4) -0.1336(4) 0.3260(4) 0.0596(12) Uani 1 1 d .
F9 F -0.643(3) -0.070(3) 0.460(3) 0.051(6) Uani 0.50 1 d P
F9A F -0.625(2) -0.041(2) 0.428(3) 0.040(5) Uani 0.50 1 d P
C7 C -0.5844(4) -0.2640(6) 0.4875(5) 0.0260(15) Uani 1 1 d .
C8 C -0.5090(5) -0.2540(6) 0.5571(6) 0.0361(17) Uani 1 1 d .
H8A H -0.5100 -0.1819 0.5725 0.043 Uiso 1 1 calc R
C9 C -0.4323(5) -0.3449(6) 0.6051(5) 0.0314(16) Uani 1 1 d .
C10 C -0.3523(6) -0.3234(7) 0.6798(7) 0.0418(18) Uani 1 1 d .
F10 F -0.3882(4) -0.2363(4) 0.7181(4) 0.0627(13) Uani 1 1 d .
F12 F -0.369(3) -0.429(3) 0.782(3) 0.069(8) Uani 0.50 1 d P
F11 F -0.2394(3) -0.2943(5) 0.6179(4) 0.0766(15) Uani 1 1 d .
F12A F -0.336(3) -0.425(3) 0.781(3) 0.060(6) Uani 0.50 1 d P
O4 O -0.4152(3) -0.4466(4) 0.5936(4) 0.0298(10) Uani 1 1 d .
O1R O 0.0152(3) -0.1846(4) 0.0679(3) 0.0274(10) Uani 1 1 d .
N2R N -0.0269(4) -0.2649(5) 0.1811(4) 0.0286(12) Uani 1 1 d .
C3R C 0.0574(5) -0.3135(6) 0.2655(5) 0.0328(16) Uani 1 1 d .
C4R C 0.0537(5) -0.4555(6) 0.3129(6) 0.0439(18) Uani 1 1 d .
H4RA H 0.0797 -0.4775 0.2436 0.066 Uiso 1 1 calc R
H4RB H -0.0291 -0.4918 0.3577 0.066 Uiso 1 1 calc R
H4RC H 0.1082 -0.4882 0.3678 0.066 Uiso 1 1 calc R
C5R C 0.1857(5) -0.2571(6) 0.1896(6) 0.0426(18) Uani 1 1 d .
H5RA H 0.1891 -0.1662 0.1606 0.064 Uiso 1 1 calc R
H5RB H 0.2065 -0.2779 0.1192 0.064 Uiso 1 1 calc R
H5RC H 0.2434 -0.2911 0.2406 0.064 Uiso 1 1 calc R
C6R C 0.0189(6) -0.2709(7) 0.3693(6) 0.0472(19) Uani 1 1 d .
H6RA H 0.0271 -0.1796 0.3345 0.071 Uiso 1 1 calc R
H6RB H 0.0708 -0.3049 0.4267 0.071 Uiso 1 1 calc R
H6RC H -0.0656 -0.3010 0.4127 0.071 Uiso 1 1 calc R
C7R C -0.1515(5) -0.3008(5) 0.2156(5) 0.0281(15) Uani 1 1 d .
C8R C -0.2288(5) -0.3805(6) 0.3305(6) 0.0343(16) Uani 1 1 d .
H8RA H -0.2033 -0.4246 0.4040 0.041 Uiso 1 1 calc R
N9R N -0.3408(4) -0.3839(5) 0.3199(4) 0.0287(12) Uani 1 1 d .
N10R N -0.3387(4) -0.3121(5) 0.2003(4) 0.0302(13) Uani 1 1 d .
C11R C -0.4509(5) -0.2948(7) 0.1600(6) 0.0427(18) Uani 1 1 d .
H11A H -0.4885 -0.3775 0.1792 0.051 Uiso 1 1 calc R
H11B H -0.5075 -0.2573 0.2071 0.051 Uiso 1 1 calc R
C13R C -0.4358(9) -0.2196(19) 0.0357(12) 0.284(14) Uani 1 1 d .
H13A H -0.5147 -0.2112 0.0154 0.427 Uiso 1 1 calc R
H13B H -0.3824 -0.2576 -0.0118 0.427 Uiso 1 1 calc R
H13C H -0.3996 -0.1371 0.0159 0.427 Uiso 1 1 calc R
C12R C -0.2257(5) -0.2599(6) 0.1359(5) 0.0288(15) Uani 1 1 d .
H12A H -0.2020 -0.2050 0.0512 0.035 Uiso 1 1 calc R
C1S C -0.2739(8) -0.5969(9) 0.1418(9) 0.102(4) Uani 1 1 d D
H1SA H -0.3323 -0.6512 0.1349 0.153 Uiso 1 1 calc R
H1SB H -0.3099 -0.5193 0.1366 0.153 Uiso 1 1 calc R
H1SC H -0.2524 -0.6394 0.2206 0.153 Uiso 1 1 calc R
C2S C -0.1649(7) -0.5683(10) 0.0420(9) 0.089(3) Uani 1 1 d D
H2SA H -0.1855 -0.5101 -0.0347 0.107 Uiso 1 1 calc R
H2SB H -0.1451 -0.6465 0.0335 0.107 Uiso 1 1 calc R
C3S C -0.0547(6) -0.5144(9) 0.0501(8) 0.081(3) Uani 1 1 d D
H3SA H -0.0339 -0.5727 0.1268 0.097 Uiso 1 1 calc R
H3SB H -0.0745 -0.4363 0.0587 0.097 Uiso 1 1 calc R

loop_
_atom_site_aniso_label
_atom_site_aniso_U_11
_atom_site_aniso_U_22
_atom_site_aniso_U_33
_atom_site_aniso_U_23
_atom_site_aniso_U_13
_atom_site_aniso_U_12
Cu1 0.0248(5) 0.0280(7) 0.0273(6) -0.0126(5) -0.0020(4) -0.0043(4)
O1 0.029(2) 0.025(3) 0.024(2) -0.003(2) 0.0013(17) -0.0023(17)
C1 0.033(3) 0.050(6) 0.057(5) -0.028(5) -0.003(3) 0.012(4)
F1 0.043(2) 0.118(5) 0.080(3) -0.027(3) -0.020(2) 0.029(3)
F2 0.041(7) 0.079(11) 0.050(11) -0.039(8) 0.020(7) 0.004(6)
F2A 0.036(8) 0.092(18) 0.09(2) -0.082(18) -0.003(10) -0.012(8)
F3 0.025(5) 0.088(12) 0.071(12) -0.065(9) 0.018(6) -0.029(5)
F3A 0.061(10) 0.021(8) 0.080(16) -0.027(8) 0.025(9) -0.015(6)
C2 0.024(3) 0.016(4) 0.066(5) -0.020(4) -0.005(3) -0.004(2)
C3 0.035(3) 0.038(4) 0.029(3) -0.017(3) -0.005(3) -0.002(3)
C4 0.043(3) 0.027(4) 0.033(4) -0.013(3) -0.019(3) 0.011(3)
C5 0.033(3) 0.059(6) 0.053(5) -0.029(5) -0.008(4) 0.005(4)
F6A 0.080(8) 0.052(13) 0.16(2) -0.065(13) -0.076(10) 0.032(8)
F4A 0.073(10) 0.054(8) 0.055(9) -0.027(7) -0.001(7) -0.027(7)
F5 0.045(7) 0.20(2) 0.090(17) -0.124(18) -0.026(9) 0.019(10)
F5A 0.069(8) 0.050(8) 0.069(13) -0.052(7) -0.032(8) 0.017(6)
F6 0.26(3) 0.14(2) 0.137(19) -0.087(17) -0.18(2) 0.09(2)
F4 0.126(16) 0.25(4) 0.10(2) -0.11(2) 0.021(13) -0.133(19)
O2 0.032(2) 0.035(3) 0.035(2) -0.018(2) -0.0121(18) 0.0020(18)
Cu2 0.0274(5) 0.0267(7) 0.0354(7) -0.0158(6) -0.0069(4) -0.0035(4)
O3 0.031(2) 0.029(3) 0.040(3) -0.018(2) -0.0088(18) -0.0016(18)
C6 0.041(4) 0.046(5) 0.049(5) -0.028(4) -0.020(3) 0.012(3)
F7 0.034(2) 0.071(3) 0.087(3) -0.024(3) -0.003(2) 0.015(2)
F8 0.083(3) 0.058(3) 0.059(3) -0.035(2) -0.041(2) 0.030(2)
F9 0.083(14) 0.018(12) 0.063(15) -0.021(12) -0.033(10) -0.001(8)
F9A 0.037(5) 0.009(10) 0.065(14) -0.007(8) -0.014(6) 0.001(6)
C7 0.025(3) 0.024(4) 0.032(3) -0.017(3) -0.001(2) -0.002(2)
C8 0.035(3) 0.043(5) 0.051(4) -0.036(4) -0.017(3) 0.009(3)
C9 0.027(3) 0.040(5) 0.032(4) -0.022(3) -0.001(3) -0.007(3)
C10 0.043(4) 0.037(5) 0.056(5) -0.030(4) -0.014(4) 0.006(4)
F10 0.068(3) 0.076(3) 0.095(3) -0.071(3) -0.050(2) 0.031(2)
F12 0.092(18) 0.081(13) 0.050(10) -0.021(9) -0.055(10) -0.020(11)
F11 0.033(2) 0.122(4) 0.109(4) -0.081(3) -0.017(2) -0.007(2)
F12A 0.071(13) 0.046(11) 0.100(13) -0.040(9) -0.071(9) 0.014(9)
O4 0.0281(19) 0.028(3) 0.037(2) -0.017(2) -0.0080(17) -0.0039(18)
O1R 0.0295(19) 0.023(3) 0.025(2) -0.007(2) -0.0022(17) -0.0078(17)
N2R 0.030(2) 0.030(3) 0.024(3) -0.009(2) -0.004(2) -0.004(2)
C3R 0.029(3) 0.039(5) 0.033(4) -0.013(3) -0.013(3) 0.000(3)
C4R 0.041(3) 0.035(5) 0.046(4) -0.007(4) -0.015(3) 0.009(3)
C5R 0.029(3) 0.049(5) 0.043(4) -0.010(4) -0.012(3) -0.004(3)
C6R 0.043(4) 0.047(5) 0.047(4) -0.015(4) -0.011(3) -0.009(3)
C7R 0.025(3) 0.018(4) 0.034(3) -0.006(3) -0.002(3) -0.004(2)
C8R 0.030(3) 0.030(4) 0.037(4) -0.009(3) -0.008(3) 0.001(3)
N9R 0.032(2) 0.028(3) 0.024(3) -0.008(2) -0.008(2) -0.009(2)
N10R 0.027(2) 0.030(3) 0.033(3) -0.012(3) -0.008(2) -0.001(2)
C11R 0.035(3) 0.053(5) 0.046(4) -0.023(4) -0.017(3) -0.002(3)
C13R 0.058(7) 0.55(4) 0.090(10) 0.031(15) -0.049(7) -0.010(12)
C12R 0.026(3) 0.027(4) 0.029(3) -0.010(3) -0.002(3) -0.008(3)
C1S 0.108(8) 0.076(8) 0.119(8) -0.060(7) 0.018(7) -0.013(6)
C2S 0.084(7) 0.101(9) 0.090(7) -0.052(7) -0.013(6) 0.008(6)
C3S 0.073(6) 0.096(8) 0.093(7) -0.063(7) -0.014(5) 0.014(5)

loop_
_atom_type_symbol
_atom_type_description
_atom_type_scat_dispersion_real
_atom_type_scat_dispersion_imag
_atom_type_scat_source
C C 0.0033 0.0016 'International Tables Vol C Tables 4.2.6.8 and 6.1.1.4'
H H 0.0000 0.0000 'International Tables Vol C Tables 4.2.6.8 and 6.1.1.4'
N N 0.0061 0.0033 'International Tables Vol C Tables 4.2.6.8 and 6.1.1.4'
O O 0.0106 0.0060 'International Tables Vol C Tables 4.2.6.8 and 6.1.1.4'
F F 0.0171 0.0103 'International Tables Vol C Tables 4.2.6.8 and 6.1.1.4'
Cu Cu 0.3201 1.2651 'International Tables Vol C Tables 4.2.6.8 and 6.1.1.4'

loop_
_geom_angle_atom_site_label_1
_geom_angle_atom_site_label_2
_geom_angle_atom_site_label_3
_geom_angle
_geom_angle_site_symmetry_1
_geom_angle_site_symmetry_3
O1 Cu1 O1 180.0 2 .
O1 Cu1 O1R 85.44(15) 2 .
O1 Cu1 O1R 94.56(15) . .
O1 Cu1 O1R 94.56(15) 2 2
O1 Cu1 O1R 85.44(15) . 2
O1R Cu1 O1R 180.0 . 2
O1 Cu1 O2 85.72(15) 2 2
O1 Cu1 O2 94.28(15) . 2
O1R Cu1 O2 82.09(15) . 2
O1R Cu1 O2 97.91(15) 2 2
O1 Cu1 O2 94.28(15) 2 .
O1 Cu1 O2 85.72(15) . .
O1R Cu1 O2 97.91(15) . .
O1R Cu1 O2 82.09(15) 2 .
O2 Cu1 O2 180.0 2 .
C2 O1 Cu1 129.5(4) . .
F2A C1 F3 117.7(16) . .
F2A C1 F1 99(2) . .
F3 C1 F1 100.3(15) . .
F2A C1 F2 13(3) . .
F3 C1 F2 109.4(17) . .
F1 C1 F2 110.5(17) . .
F2A C1 F3A 104.0(19) . .
F3 C1 F3A 18(2) . .
F1 C1 F3A 115.5(15) . .
F2 C1 F3A 94.0(19) . .
F2A C1 C2 116.5(15) . .
F3 C1 C2 111.4(12) . .
F1 C1 C2 109.6(6) . .
F2 C1 C2 114.6(14) . .
F3A C1 C2 112.0(12) . .
F3A F3 C1 69(6) . .
F3 F3A C1 93(7) . .
O1 C2 C3 130.1(5) . .
O1 C2 C1 112.9(6) . .
C3 C2 C1 117.0(6) . .
C4 C3 C2 122.3(5) . .
C4 C3 H3A 118.8 . .
C2 C3 H3A 118.8 . .
O2 C4 C3 129.9(6) . .
O2 C4 C5 112.6(5) . .
C3 C4 C5 117.5(5) . .
F4 C5 F5A 106(2) . .
F4 C5 F6A 93(2) . .
F5A C5 F6A 118.0(18) . .
F4 C5 F6 105(2) . .
F5A C5 F6 108.2(19) . .
F6A C5 F6 13(3) . .
F4 C5 F5 113(2) . .
F5A C5 F5 18(2) . .
F6A C5 F5 100.1(18) . .
F6 C5 F5 90.0(19) . .
F4 C5 F4A 13(3) . .
F5A C5 F4A 99.7(15) . .
F6A C5 F4A 105.8(16) . .
F6 C5 F4A 117.3(19) . .
F5 C5 F4A 110.1(16) . .
F4 C5 C4 116.6(16) . .
F5A C5 C4 111.1(12) . .
F6A C5 C4 110.9(12) . .
F6 C5 C4 109.6(15) . .
F5 C5 C4 118.3(12) . .
F4A C5 C4 110.5(13) . .
C4 O2 Cu1 117.7(4) . .
O4 Cu2 O4 180.0 . 2_446
O4 Cu2 O3 86.98(17) . 2_446
O4 Cu2 O3 93.02(17) 2_446 2_446
O4 Cu2 O3 93.02(17) . .
O4 Cu2 O3 86.98(17) 2_446 .
O3 Cu2 O3 180.0 2_446 .
O4 Cu2 N9R 91.97(16) . 2_446
O4 Cu2 N9R 88.03(16) 2_446 2_446
O3 Cu2 N9R 90.14(16) 2_446 2_446
O3 Cu2 N9R 89.86(16) . 2_446
O4 Cu2 N9R 88.03(16) . .
O4 Cu2 N9R 91.97(16) 2_446 .
O3 Cu2 N9R 89.86(16) 2_446 .
O3 Cu2 N9R 90.14(16) . .
N9R Cu2 N9R 180.0 2_446 .
C7 O3 Cu2 124.9(4) . .
F9 C6 F8 115.1(15) . .
F9 C6 F7 100.0(14) . .
F8 C6 F7 106.1(6) . .
F9 C6 F9A 15(2) . .
F8 C6 F9A 101.0(15) . .
F7 C6 F9A 111.1(11) . .
F9 C6 C7 112.2(16) . .
F8 C6 C7 112.1(5) . .
F7 C6 C7 110.4(6) . .
F9A C6 C7 115.4(13) . .
O3 C7 C8 127.0(6) . .
O3 C7 C6 114.4(6) . .
C8 C7 C6 118.6(6) . .
C9 C8 C7 122.8(6) . .
C9 C8 H8A 118.6 . .
C7 C8 H8A 118.6 . .
O4 C9 C8 128.8(6) . .
O4 C9 C10 112.9(6) . .
C8 C9 C10 118.3(6) . .
F11 C10 F10 108.6(6) . .
F11 C10 F12 113.6(15) . .
F10 C10 F12 104.9(15) . .
F11 C10 F12A 98.5(15) . .
F10 C10 F12A 105.9(15) . .
F12 C10 F12A 16(2) . .
F11 C10 C9 111.4(5) . .
F10 C10 C9 113.7(6) . .
F12 C10 C9 104.6(14) . .
F12A C10 C9 117.5(13) . .
C9 O4 Cu2 123.2(4) . .
N2R O1R Cu1 126.1(3) . .
O1R N2R C7R 115.7(5) . .
O1R N2R C3R 119.9(4) . .
C7R N2R C3R 124.4(5) . .
N2R C3R C4R 108.7(5) . .
N2R C3R C5R 107.5(5) . .
C4R C3R C5R 109.1(5) . .
N2R C3R C6R 108.7(5) . .
C4R C3R C6R 112.8(5) . .
C5R C3R C6R 110.0(5) . .
C3R C4R H4RA 109.5 . .
C3R C4R H4RB 109.5 . .
H4RA C4R H4RB 109.5 . .
C3R C4R H4RC 109.5 . .
H4RA C4R H4RC 109.5 . .
H4RB C4R H4RC 109.5 . .
C3R C5R H5RA 109.5 . .
C3R C5R H5RB 109.5 . .
H5RA C5R H5RB 109.5 . .
C3R C5R H5RC 109.5 . .
H5RA C5R H5RC 109.5 . .
H5RB C5R H5RC 109.5 . .
C3R C6R H6RA 109.5 . .
C3R C6R H6RB 109.5 . .
H6RA C6R H6RB 109.5 . .
C3R C6R H6RC 109.5 . .
H6RA C6R H6RC 109.5 . .
H6RB C6R H6RC 109.5 . .
C12R C7R N2R 123.5(5) . .
C12R C7R C8R 105.0(5) . .
N2R C7R C8R 131.4(6) . .
N9R C8R C7R 110.0(6) . .
N9R C8R H8RA 125.0 . .
C7R C8R H8RA 125.0 . .
C8R N9R N10R 106.8(4) . .
C8R N9R Cu2 119.3(4) . .
N10R N9R Cu2 133.8(3) . .
C12R N10R N9R 110.8(5) . .
C12R N10R C11R 129.2(5) . .
N9R N10R C11R 119.9(4) . .
C13R C11R N10R 113.9(6) . .
C13R C11R H11A 108.8 . .
N10R C11R H11A 108.8 . .
C13R C11R H11B 108.8 . .
N10R C11R H11B 108.8 . .
H11A C11R H11B 107.7 . .
C11R C13R H13A 109.5 . .
C11R C13R H13B 109.5 . .
H13A C13R H13B 109.5 . .
C11R C13R H13C 109.5 . .
H13A C13R H13C 109.5 . .
H13B C13R H13C 109.5 . .
N10R C12R C7R 107.4(5) . .
N10R C12R H12A 126.3 . .
C7R C12R H12A 126.3 . .
C2S C1S H1SA 109.5 . .
C2S C1S H1SB 109.5 . .
H1SA C1S H1SB 109.5 . .
C2S C1S H1SC 109.5 . .
H1SA C1S H1SC 109.5 . .
H1SB C1S H1SC 109.5 . .
C1S C2S C3S 118.8(8) . .
C1S C2S H2SA 107.6 . .
C3S C2S H2SA 107.6 . .
C1S C2S H2SB 107.6 . .
C3S C2S H2SB 107.6 . .
H2SA C2S H2SB 107.0 . .
C2S C3S C3S 118.8(9) . 2_545
C2S C3S H3SA 107.6 . .
C3S C3S H3SA 107.6 2_545 .
C2S C3S H3SB 107.6 . .
C3S C3S H3SB 107.6 2_545 .
H3SA C3S H3SB 107.1 . .

loop_
_geom_bond_atom_site_label_1
_geom_bond_atom_site_label_2
_geom_bond_distance
_geom_bond_site_symmetry_2
Cu1 O1 1.930(3) 2
Cu1 O1 1.930(3) .
Cu1 O1R 2.006(4) .
Cu1 O1R 2.006(4) 2
Cu1 O2 2.326(4) 2
Cu1 O2 2.326(4) .
O1 C2 1.216(7) .
C1 F2A 1.19(3) .
C1 F3 1.38(3) .
C1 F1 1.329(9) .
C1 F2 1.45(3) .
C1 F3A 1.29(2) .
C1 C2 1.542(8) .
F3 F3A 0.43(5) .
C2 C3 1.394(8) .
C3 C4 1.383(8) .
C3 H3A 0.9500 .
C4 O2 1.240(6) .
C4 C5 1.556(10) .
C5 F4 1.19(3) .
C5 F5A 1.27(2) .
C5 F6A 1.30(3) .
C5 F6 1.34(3) .
C5 F5 1.40(2) .
C5 F4A 1.42(3) .
Cu2 O4 1.963(4) .
Cu2 O4 1.963(4) 2_446
Cu2 O3 1.970(4) 2_446
Cu2 O3 1.970(4) .
Cu2 N9R 2.417(4) 2_446
Cu2 N9R 2.417(4) .
O3 C7 1.264(6) .
C6 F9 1.24(3) .
C6 F8 1.338(8) .
C6 F7 1.337(7) .
C6 F9A 1.43(3) .
C6 C7 1.509(9) .
C7 C8 1.390(8) .
C8 C9 1.390(9) .
C8 H8A 0.9500 .
C9 O4 1.275(7) .
C9 C10 1.537(9) .
C10 F11 1.306(7) .
C10 F10 1.325(7) .
C10 F12 1.33(4) .
C10 F12A 1.37(3) .
O1R N2R 1.302(5) .
N2R C7R 1.407(6) .
N2R C3R 1.510(8) .
C3R C4R 1.530(9) .
C3R C5R 1.534(7) .
C3R C6R 1.540(8) .
C4R H4RA 0.9800 .
C4R H4RB 0.9800 .
C4R H4RC 0.9800 .
C5R H5RA 0.9800 .
C5R H5RB 0.9800 .
C5R H5RC 0.9800 .
C6R H6RA 0.9800 .
C6R H6RB 0.9800 .
C6R H6RC 0.9800 .
C7R C12R 1.375(8) .
C7R C8R 1.424(7) .
C8R N9R 1.316(7) .
C8R H8RA 0.9500 .
N9R N10R 1.360(6) .
N10R C12R 1.352(6) .
N10R C11R 1.456(8) .
C11R C13R 1.389(13) .
C11R H11A 0.9900 .
C11R H11B 0.9900 .
C13R H13A 0.9800 .
C13R H13B 0.9800 .
C13R H13C 0.9800 .
C12R H12A 0.9500 .
C1S C2S 1.464(9) .
C1S H1SA 0.9800 .
C1S H1SB 0.9800 .
C1S H1SC 0.9800 .
C2S C3S 1.467(10) .
C2S H2SA 0.9900 .
C2S H2SB 0.9900 .
C3S C3S 1.470(12) 2_545
C3S H3SA 0.9900 .
C3S H3SB 0.9900 .
